data_7004804
loop_
_publ_author_name
'Robertson, Stuart D.'
'Chivers, Tristram'
'Akhtar, Javeed'
'Afzaal, Mohammad'
'O'Brien, Paul'

_publ_section_title
;
 Nickel(ii) complexes of heterodichalcogenido and monochalcogenido
 imidodiphosphinate ligands: AACVD synthesis of nickel ditelluride
;
_journal_issue 48
_journal_name_full 'Dalton Transactions'
_journal_page_first 7004
_journal_page_last 7011
_journal_paper_doi 10.1039/b814065k
_journal_year 2008
_chemical_formula_moiety 'C24 H56 N2 Ni P4 S2 Te2'
_chemical_formula_sum 'C24 H56 N2 Ni P4 S2 Te2'
_chemical_formula_weight 874.62
_chemical_name_systematic
;
?
;
_space_group_IT_number 2
_symmetry_cell_setting triclinic
_symmetry_space_group_name_Hall '-P 1'
_symmetry_space_group_name_H-M 'P -1'
_atom_sites_solution_hydrogens geom
_atom_sites_solution_primary direct
_atom_sites_solution_secondary difmap
_audit_creation_method SHELXL-97
_cell_angle_alpha 106.053(3)
_cell_angle_beta 98.788(3)
_cell_angle_gamma 110.508(3)
_cell_formula_units_Z 1
_cell_length_a 8.3894(5)
_cell_length_b 9.5766(4)
_cell_length_c 12.7480(8)
_cell_measurement_reflns_used 30318
_cell_measurement_temperature 173(2)
_cell_measurement_theta_max 27.48
_cell_measurement_theta_min 1.00
_cell_volume 885.71(9)
_computing_cell_refinement 'Nonius DENZO'
_computing_data_collection 'Nonius COLLECT'
_computing_data_reduction 'Nonius DENZO'
_computing_molecular_graphics 'Bruker SHELXTL'
_computing_publication_material 'Bruker SHELXTL'
_computing_structure_refinement 'SHELXL-97 (Sheldrick, 1997)'
_computing_structure_solution 'SHELXS-97 (Sheldrick, 1990)'
_diffrn_ambient_temperature 173(2)
_diffrn_measured_fraction_theta_full 0.997
_diffrn_measured_fraction_theta_max 0.997
_diffrn_measurement_device_type 'Nonius KappaCCD'
_diffrn_measurement_method 'phi\omega scans'
_diffrn_radiation_monochromator graphite
_diffrn_radiation_source 'fine-focus sealed tube'
_diffrn_radiation_type MoK\a
_diffrn_radiation_wavelength 0.71073
_diffrn_reflns_av_R_equivalents 0.0676
_diffrn_reflns_av_sigmaI/netI 0.0401
_diffrn_reflns_limit_h_max 9
_diffrn_reflns_limit_h_min -9
_diffrn_reflns_limit_k_max 11
_diffrn_reflns_limit_k_min -11
_diffrn_reflns_limit_l_max 15
_diffrn_reflns_limit_l_min -15
_diffrn_reflns_number 15755
_diffrn_reflns_theta_full 25.03
_diffrn_reflns_theta_max 25.03
_diffrn_reflns_theta_min 3.22
_exptl_absorpt_coefficient_mu 2.478
_exptl_absorpt_correction_T_max 0.787
_exptl_absorpt_correction_T_min 0.583
_exptl_absorpt_correction_type multi-scan
_exptl_absorpt_process_details
;
multi-scan from symmetry-related measurements
Sortav (Blessing 1995)
;
_exptl_crystal_colour red
_exptl_crystal_density_diffrn 1.640
_exptl_crystal_density_method 'not measured'
_exptl_crystal_description prism
_exptl_crystal_F_000 438
_exptl_crystal_size_max 0.20
_exptl_crystal_size_mid 0.16
_exptl_crystal_size_min 0.10
_refine_diff_density_max 1.167
_refine_diff_density_min -1.107
_refine_diff_density_rms 0.155
_refine_ls_extinction_method none
_refine_ls_goodness_of_fit_ref 1.055
_refine_ls_hydrogen_treatment constr
_refine_ls_matrix_type full
_refine_ls_number_parameters 168
_refine_ls_number_reflns 3124
_refine_ls_number_restraints 0
_refine_ls_restrained_S_all 1.055
_refine_ls_R_factor_all 0.0422
_refine_ls_R_factor_gt 0.0352
_refine_ls_shift/su_max 0.000
_refine_ls_shift/su_mean 0.000
_refine_ls_structure_factor_coef Fsqd
_refine_ls_weighting_details 'calc w=1/[\s^2^(Fo^2^)+(0.0594P)^2^+0.6786P] where P=(Fo^2^+2Fc^2^)/3'
_refine_ls_weighting_scheme calc
_refine_ls_wR_factor_gt 0.0889
_refine_ls_wR_factor_ref 0.0935
_reflns_number_gt 2796
_reflns_number_total 3124
_reflns_threshold_expression >2sigma(I)
_cod_data_source_file b814065k.txt
_cod_data_source_block 2
_cod_depositor_comments
;
The following automatic conversions were performed:
'_symmetry_cell_setting' value 'Triclinic' changed to 'triclinic'
according to '/home/saulius/struct/CIF-dictionaries/cif_core.dic'
dictionary named 'cif_core.dic' version 2.4.1 from 2010-06-29.

Automatic conversion script
Id: cif_fix_enum 1527 2010-12-29 10:47:43Z saulius 
;
_cod_original_cell_volume 885.72(9)
_cod_original_sg_symbol_H-M P-1
_cod_database_code 7004804

loop_
_symmetry_equiv_pos_as_xyz
'x, y, z'
'-x, -y, -z'

loop_
_atom_site_label
_atom_site_type_symbol
_atom_site_fract_x
_atom_site_fract_y
_atom_site_fract_z
_atom_site_U_iso_or_equiv
_atom_site_adp_type
_atom_site_occupancy
_atom_site_symmetry_multiplicity
_atom_site_calc_flag
_atom_site_refinement_flags
_atom_site_disorder_assembly
_atom_site_disorder_group
Ni1 Ni 0.0000 0.0000 1.0000 0.01999(18) Uani 1 2 d S . .
Te1 Te 0.12940(3) 0.27678(3) 0.99436(2) 0.02494(13) Uani 1 1 d . . .
P1 P 0.18623(13) 0.26121(11) 0.81002(9) 0.0198(2) Uani 1 1 d . . .
C10 C 0.1532(5) 0.4261(5) 0.7775(4) 0.0242(9) Uani 1 1 d . . .
H10A H 0.1835 0.4259 0.7046 0.029 Uiso 1 1 calc R . .
C11 C 0.2748(6) 0.5886(5) 0.8686(4) 0.0330(10) Uani 1 1 d . . .
H11A H 0.2531 0.6728 0.8477 0.050 Uiso 1 1 calc R . .
H11B H 0.3986 0.6059 0.8748 0.050 Uiso 1 1 calc R . .
H11C H 0.2505 0.5914 0.9418 0.050 Uiso 1 1 calc R . .
C12 C -0.0398(6) 0.3998(5) 0.7592(4) 0.0320(10) Uani 1 1 d . . .
H12A H -0.0560 0.4862 0.7385 0.048 Uiso 1 1 calc R . .
H12B H -0.0737 0.3988 0.8293 0.048 Uiso 1 1 calc R . .
H12C H -0.1142 0.2975 0.6978 0.048 Uiso 1 1 calc R . .
C20 C 0.4210(5) 0.3037(5) 0.8250(4) 0.0252(9) Uani 1 1 d . . .
H20A H 0.4928 0.4043 0.8918 0.030 Uiso 1 1 calc R . .
C21 C 0.4728(6) 0.3294(6) 0.7196(4) 0.0388(11) Uani 1 1 d . . .
H21A H 0.5974 0.3479 0.7282 0.058 Uiso 1 1 calc R . .
H21B H 0.4560 0.4222 0.7109 0.058 Uiso 1 1 calc R . .
H21C H 0.3983 0.2345 0.6523 0.058 Uiso 1 1 calc R . .
C22 C 0.4611(6) 0.1689(5) 0.8480(4) 0.0331(10) Uani 1 1 d . . .
H22A H 0.5879 0.1953 0.8593 0.050 Uiso 1 1 calc R . .
H22B H 0.3929 0.0692 0.7830 0.050 Uiso 1 1 calc R . .
H22C H 0.4282 0.1560 0.9163 0.050 Uiso 1 1 calc R . .
S1 S 0.02470(13) -0.13593(11) 0.83459(8) 0.0225(2) Uani 1 1 d . . .
N1 N 0.0653(4) 0.0994(4) 0.7030(3) 0.0228(7) Uani 1 1 d . . .
P2 P -0.06369(13) -0.06641(12) 0.70811(8) 0.0199(2) Uani 1 1 d . . .
C30 C -0.2789(5) -0.0589(5) 0.7120(4) 0.0244(9) Uani 1 1 d . . .
H30A H -0.2509 0.0453 0.7724 0.029 Uiso 1 1 calc R . .
C31 C -0.3679(6) -0.0498(6) 0.6013(4) 0.0325(10) Uani 1 1 d . . .
H31A H -0.4569 -0.0075 0.6143 0.049 Uiso 1 1 calc R . .
H31B H -0.4254 -0.1567 0.5427 0.049 Uiso 1 1 calc R . .
H31C H -0.2785 0.0208 0.5762 0.049 Uiso 1 1 calc R . .
C32 C -0.4068(6) -0.1857(6) 0.7453(4) 0.0344(10) Uani 1 1 d . . .
H32A H -0.5068 -0.1590 0.7575 0.052 Uiso 1 1 calc R . .
H32B H -0.3453 -0.1899 0.8154 0.052 Uiso 1 1 calc R . .
H32C H -0.4507 -0.2898 0.6843 0.052 Uiso 1 1 calc R . .
C40 C -0.0868(5) -0.2168(5) 0.5748(3) 0.0249(9) Uani 1 1 d . . .
H40A H -0.1187 -0.1793 0.5121 0.030 Uiso 1 1 calc R . .
C41 C 0.0919(6) -0.2267(6) 0.5733(4) 0.0381(11) Uani 1 1 d . . .
H41A H 0.0802 -0.3024 0.4998 0.057 Uiso 1 1 calc R . .
H41B H 0.1277 -0.2630 0.6341 0.057 Uiso 1 1 calc R . .
H41C H 0.1818 -0.1211 0.5853 0.057 Uiso 1 1 calc R . .
C42 C -0.2337(6) -0.3814(5) 0.5496(4) 0.0356(10) Uani 1 1 d . . .
H42A H -0.2308 -0.4583 0.4815 0.053 Uiso 1 1 calc R . .
H42B H -0.3489 -0.3754 0.5367 0.053 Uiso 1 1 calc R . .
H42C H -0.2153 -0.4158 0.6143 0.053 Uiso 1 1 calc R . .

loop_
_atom_site_aniso_label
_atom_site_aniso_U_11
_atom_site_aniso_U_22
_atom_site_aniso_U_33
_atom_site_aniso_U_23
_atom_site_aniso_U_13
_atom_site_aniso_U_12
Ni1 0.0228(4) 0.0190(4) 0.0187(4) 0.0059(3) 0.0075(3) 0.0092(3)
Te1 0.03215(19) 0.01986(18) 0.02206(18) 0.00642(12) 0.01110(12) 0.00925(13)
P1 0.0183(5) 0.0189(5) 0.0216(6) 0.0064(4) 0.0070(4) 0.0073(4)
C10 0.026(2) 0.024(2) 0.025(2) 0.0095(18) 0.0118(17) 0.0103(17)
C11 0.033(2) 0.023(2) 0.042(3) 0.011(2) 0.011(2) 0.0099(19)
C12 0.030(2) 0.033(2) 0.039(3) 0.015(2) 0.0087(19) 0.019(2)
C20 0.0153(19) 0.028(2) 0.027(2) 0.0036(18) 0.0059(16) 0.0076(16)
C21 0.029(2) 0.053(3) 0.042(3) 0.019(2) 0.021(2) 0.019(2)
C22 0.022(2) 0.033(2) 0.041(3) 0.008(2) 0.0049(19) 0.0136(19)
S1 0.0288(5) 0.0226(5) 0.0186(5) 0.0072(4) 0.0082(4) 0.0130(4)
N1 0.0258(17) 0.0231(17) 0.0185(17) 0.0066(14) 0.0074(14) 0.0091(14)
P2 0.0198(5) 0.0194(5) 0.0194(5) 0.0053(4) 0.0064(4) 0.0078(4)
C30 0.019(2) 0.027(2) 0.026(2) 0.0061(18) 0.0083(16) 0.0110(17)
C31 0.028(2) 0.041(3) 0.034(3) 0.017(2) 0.0085(19) 0.016(2)
C32 0.026(2) 0.038(3) 0.043(3) 0.018(2) 0.012(2) 0.012(2)
C40 0.028(2) 0.024(2) 0.021(2) 0.0077(17) 0.0073(16) 0.0093(17)
C41 0.038(3) 0.041(3) 0.031(3) 0.002(2) 0.015(2) 0.018(2)
C42 0.041(3) 0.026(2) 0.030(3) 0.002(2) 0.007(2) 0.010(2)

loop_
_atom_type_symbol
_atom_type_description
_atom_type_scat_dispersion_real
_atom_type_scat_dispersion_imag
_atom_type_scat_source
C C 0.0033 0.0016 'International Tables Vol C Tables 4.2.6.8 and 6.1.1.4'
H H 0.0000 0.0000 'International Tables Vol C Tables 4.2.6.8 and 6.1.1.4'
N N 0.0061 0.0033 'International Tables Vol C Tables 4.2.6.8 and 6.1.1.4'
P P 0.1023 0.0942 'International Tables Vol C Tables 4.2.6.8 and 6.1.1.4'
S S 0.1246 0.1234 'International Tables Vol C Tables 4.2.6.8 and 6.1.1.4'
Ni Ni 0.3393 1.1124 'International Tables Vol C Tables 4.2.6.8 and 6.1.1.4'
Te Te -0.5308 1.6751 'International Tables Vol C Tables 4.2.6.8 and 6.1.1.4'

loop_
_geom_angle_atom_site_label_1
_geom_angle_atom_site_label_2
_geom_angle_atom_site_label_3
_geom_angle
_geom_angle_site_symmetry_1
_geom_angle_site_symmetry_3
_geom_angle_publ_flag
S1 Ni1 S1 180.0 2_557 . ?
S1 Ni1 Te1 80.78(4) 2_557 . ?
S1 Ni1 Te1 99.22(4) . . ?
S1 Ni1 Te1 99.22(4) 2_557 2_557 ?
S1 Ni1 Te1 80.78(4) . 2_557 ?
Te1 Ni1 Te1 180.0 . 2_557 ?
P1 Te1 Ni1 109.19(4) . . ?
N1 P1 C20 109.77(19) . . ?
N1 P1 C10 107.56(18) . . ?
C20 P1 C10 106.14(19) . . ?
N1 P1 Te1 117.69(13) . . ?
C20 P1 Te1 108.63(14) . . ?
C10 P1 Te1 106.41(14) . . ?
C12 C10 C11 111.1(4) . . ?
C12 C10 P1 110.6(3) . . ?
C11 C10 P1 112.3(3) . . ?
C21 C20 C22 111.2(4) . . ?
C21 C20 P1 110.9(3) . . ?
C22 C20 P1 110.3(3) . . ?
P2 S1 Ni1 110.72(5) . . ?
P2 N1 P1 126.3(2) . . ?
N1 P2 C40 104.47(18) . . ?
N1 P2 C30 108.00(18) . . ?
C40 P2 C30 110.10(19) . . ?
N1 P2 S1 117.25(14) . . ?
C40 P2 S1 105.93(14) . . ?
C30 P2 S1 110.77(14) . . ?
C32 C30 C31 111.5(3) . . ?
C32 C30 P2 116.8(3) . . ?
C31 C30 P2 110.9(3) . . ?
C42 C40 C41 111.2(4) . . ?
C42 C40 P2 113.8(3) . . ?
C41 C40 P2 110.0(3) . . ?

loop_
_geom_bond_atom_site_label_1
_geom_bond_atom_site_label_2
_geom_bond_distance
_geom_bond_site_symmetry_2
_geom_bond_publ_flag
Ni1 S1 2.2335(12) 2_557 ?
Ni1 S1 2.2335(12) . ?
Ni1 Te1 2.5145(8) . ?
Ni1 Te1 2.5145(8) 2_557 ?
Te1 P1 2.4434(11) . ?
P1 N1 1.612(4) . ?
P1 C20 1.833(4) . ?
P1 C10 1.837(4) . ?
C10 C12 1.518(6) . ?
C10 C11 1.529(6) . ?
C20 C21 1.529(6) . ?
C20 C22 1.533(6) . ?
S1 P2 2.0413(15) . ?
N1 P2 1.603(3) . ?
P2 C40 1.830(4) . ?
P2 C30 1.839(4) . ?
C30 C32 1.523(6) . ?
C30 C31 1.532(6) . ?
C40 C42 1.531(6) . ?
C40 C41 1.538(6) . ?
